data_4108500
loop_
_publ_author_name
'Sumohan Misra'
'Gordon J. Miller'

_publ_section_title
;
 Gd5-xYxTt4 (Tt = Si or Ge): Effect of Metal Substitution on Structure,
 Bonding, and Magnetism
;
_journal_name_full 'Journal of the American Chemical Society'
_journal_page_first 13900
_journal_page_last 13911
_journal_paper_doi 10.1021/ja802848r
_journal_volume 130
_journal_year 2008
_chemical_formula_sum 'Gd0.8 Ge4 Y4.2'
_chemical_formula_weight 789.58
_chemical_name_systematic
; 
 ? 
;
_space_group_IT_number 14
_symmetry_cell_setting monoclinic
_symmetry_space_group_name_Hall '-P 2ybc'
_symmetry_space_group_name_H-M 'P 1 21/c 1'
_atom_sites_solution_hydrogens geom
_atom_sites_solution_primary direct
_atom_sites_solution_secondary difmap
_audit_creation_method SHELXL-97
_cell_angle_alpha 90.00
_cell_angle_beta 112.952(2)
_cell_angle_gamma 90.00
_cell_formula_units_Z 2
_cell_length_a 7.9976(12)
_cell_length_b 7.7515(12)
_cell_length_c 7.6000(12)
_cell_measurement_temperature 298(2)
_cell_volume 433.85(12)
_computing_cell_refinement 'Bruker SMART'
_computing_data_collection 'Bruker SMART'
_computing_data_reduction 'Bruker SAINT'
_computing_molecular_graphics 'Bruker SHELXTL'
_computing_publication_material 'Bruker SHELXTL'
_computing_structure_refinement 'SHELXL-97 (Sheldrick, 1997)'
_computing_structure_solution 'SHELXS-97 (Sheldrick, 1990)'
_diffrn_ambient_temperature 298(2)
_diffrn_measured_fraction_theta_full 0.999
_diffrn_measured_fraction_theta_max 0.937
_diffrn_measurement_device_type 'CCD area detector'
_diffrn_measurement_method 'phi and omega scans'
_diffrn_radiation_monochromator graphite
_diffrn_radiation_source 'fine-focus sealed tube'
_diffrn_radiation_type MoK\a
_diffrn_radiation_wavelength 0.71073
_diffrn_reflns_av_R_equivalents 0.0465
_diffrn_reflns_av_sigmaI/netI 0.0472
_diffrn_reflns_limit_h_max 10
_diffrn_reflns_limit_h_min -10
_diffrn_reflns_limit_k_max 10
_diffrn_reflns_limit_k_min -10
_diffrn_reflns_limit_l_max 9
_diffrn_reflns_limit_l_min -9
_diffrn_reflns_number 3636
_diffrn_reflns_theta_full 25.00
_diffrn_reflns_theta_max 28.28
_diffrn_reflns_theta_min 2.77
_exptl_absorpt_coefficient_mu 47.307
_exptl_absorpt_correction_type none
_exptl_crystal_colour Metallic
_exptl_crystal_density_diffrn 6.044
_exptl_crystal_density_meas 0
_exptl_crystal_description Plates
_exptl_crystal_F_000 686
_exptl_crystal_size_max 0.04
_exptl_crystal_size_mid 0.01
_exptl_crystal_size_min 0.005
_refine_diff_density_max 1.408
_refine_diff_density_min -1.092
_refine_diff_density_rms 0.303
_refine_ls_extinction_coef 0.0005(2)
_refine_ls_extinction_expression Fc^*^=kFc[1+0.001xFc^2^\l^3^/sin(2\q)]^-1/4^
_refine_ls_extinction_method SHELXL
_refine_ls_goodness_of_fit_ref 1.103
_refine_ls_hydrogen_treatment mixed
_refine_ls_matrix_type full
_refine_ls_number_parameters 47
_refine_ls_number_reflns 1010
_refine_ls_number_restraints 0
_refine_ls_restrained_S_all 1.103
_refine_ls_R_factor_all 0.0426
_refine_ls_R_factor_gt 0.0332
_refine_ls_shift/su_max 0.000
_refine_ls_shift/su_mean 0.000
_refine_ls_structure_factor_coef Fsqd
_refine_ls_weighting_details 'calc w=1/[\s^2^(Fo^2^)+(0.0100P)^2^+1.6260P] where P=(Fo^2^+2Fc^2^)/3'
_refine_ls_weighting_scheme calc
_refine_ls_wR_factor_gt 0.0574
_refine_ls_wR_factor_ref 0.0597
_reflns_number_gt 877
_reflns_number_total 1010
_reflns_threshold_expression >2sigma(I)
_cod_data_source_file ja802848r_si_002_GdYGe_4_2.cif
_cod_data_source_block sm27141x
_cod_original_formula_sum 'Gd0.80 Ge4 Y4.20'
_cod_database_code 4108500

loop_
_symmetry_equiv_pos_as_xyz
'x, y, z'
'-x, y+1/2, -z+1/2'
'-x, -y, -z'
'x, -y-1/2, z-1/2'

loop_
_atom_site_label
_atom_site_type_symbol
_atom_site_fract_x
_atom_site_fract_y
_atom_site_fract_z
_atom_site_U_iso_or_equiv
_atom_site_adp_type
_atom_site_occupancy
_atom_site_symmetry_multiplicity
_atom_site_calc_flag
_atom_site_refinement_flags
Gd1 Gd 0.70077(9) 0.32187(8) 0.05690(8) 0.0100(2) Uani 0.247(5) 1 d P
Y1 Y 0.70077(9) 0.32187(8) 0.05690(8) 0.0100(2) Uani 0.753(5) 1 d P
Gd2 Gd 0.26563(9) 0.33711(9) 0.27786(9) 0.0087(2) Uani 0.104(5) 1 d P
Y2 Y 0.26563(9) 0.33711(9) 0.27786(9) 0.0087(2) Uani 0.896(5) 1 d P
Gd3 Gd 0.0000 0.0000 0.0000 0.0078(4) Uani 0.070(6) 2 d SP
Y3 Y 0.0000 0.0000 0.0000 0.0078(4) Uani 0.930(6) 2 d SP
Ge1 Ge 0.41123(11) 0.03136(11) 0.18088(11) 0.0095(2) Uani 1 1 d .
Ge2 Ge 0.00831(11) 0.63022(11) 0.12872(11) 0.0095(2) Uani 1 1 d .

loop_
_atom_site_aniso_label
_atom_site_aniso_U_11
_atom_site_aniso_U_22
_atom_site_aniso_U_33
_atom_site_aniso_U_23
_atom_site_aniso_U_13
_atom_site_aniso_U_12
Gd1 0.0092(4) 0.0095(4) 0.0090(4) -0.0010(2) 0.0011(3) 0.0016(3)
Y1 0.0092(4) 0.0095(4) 0.0090(4) -0.0010(2) 0.0011(3) 0.0016(3)
Gd2 0.0081(4) 0.0076(4) 0.0102(4) -0.0001(3) 0.0034(3) 0.0005(3)
Y2 0.0081(4) 0.0076(4) 0.0102(4) -0.0001(3) 0.0034(3) 0.0005(3)
Gd3 0.0074(6) 0.0079(6) 0.0078(5) 0.0001(4) 0.0025(4) -0.0001(4)
Y3 0.0074(6) 0.0079(6) 0.0078(5) 0.0001(4) 0.0025(4) -0.0001(4)
Ge1 0.0080(5) 0.0097(5) 0.0098(4) -0.0004(3) 0.0023(4) 0.0014(3)
Ge2 0.0087(5) 0.0088(5) 0.0099(4) 0.0014(3) 0.0024(4) 0.0007(3)

loop_
_atom_type_symbol
_atom_type_description
_atom_type_scat_dispersion_real
_atom_type_scat_dispersion_imag
_atom_type_scat_source
Ge Ge 0.1547 1.8001 'International Tables Vol C Tables 4.2.6.8 and 6.1.1.4'
Y Y -2.7962 3.5667 'International Tables Vol C Tables 4.2.6.8 and 6.1.1.4'
Gd Gd -0.1653 3.9035 'International Tables Vol C Tables 4.2.6.8 and 6.1.1.4'

loop_
_geom_angle_atom_site_label_1
_geom_angle_atom_site_label_2
_geom_angle_atom_site_label_3
_geom_angle
_geom_angle_site_symmetry_1
_geom_angle_site_symmetry_3
Ge1 Gd1 Ge2 94.57(3) 2_655 2_645
Ge1 Gd1 Ge1 96.05(3) 2_655 4_565
Ge2 Gd1 Ge1 169.16(3) 2_645 4_565
Ge1 Gd1 Ge2 134.36(3) 2_655 3_665
Ge2 Gd1 Ge2 86.37(3) 2_645 3_665
Ge1 Gd1 Ge2 87.76(3) 4_565 3_665
Ge1 Gd1 Ge1 138.93(4) 2_655 3_655
Ge2 Gd1 Ge1 89.17(3) 2_645 3_655
Ge1 Gd1 Ge1 81.39(2) 4_565 3_655
Ge2 Gd1 Ge1 86.66(3) 3_665 3_655
Ge1 Gd1 Ge2 83.91(3) 2_655 1_655
Ge2 Gd1 Ge2 86.03(2) 2_645 1_655
Ge1 Gd1 Ge2 97.25(3) 4_565 1_655
Ge2 Gd1 Ge2 50.58(3) 3_665 1_655
Ge1 Gd1 Ge2 137.16(3) 3_655 1_655
Ge1 Gd1 Y2 96.31(3) 2_655 4_565
Ge2 Gd1 Y2 125.78(3) 2_645 4_565
Ge1 Gd1 Y2 50.71(2) 4_565 4_565
Ge2 Gd1 Y2 119.79(3) 3_665 4_565
Ge1 Gd1 Y2 50.83(2) 3_655 4_565
Ge2 Gd1 Y2 147.90(3) 1_655 4_565
Ge1 Gd1 Gd2 96.31(3) 2_655 4_565
Ge2 Gd1 Gd2 125.78(3) 2_645 4_565
Ge1 Gd1 Gd2 50.71(2) 4_565 4_565
Ge2 Gd1 Gd2 119.79(3) 3_665 4_565
Ge1 Gd1 Gd2 50.83(2) 3_655 4_565
Ge2 Gd1 Gd2 147.90(3) 1_655 4_565
Y2 Gd1 Gd2 0.00(3) 4_565 4_565
Ge1 Gd1 Y3 54.57(2) 2_655 2_655
Ge2 Gd1 Y3 54.01(2) 2_645 2_655
Ge1 Gd1 Y3 135.42(3) 4_565 2_655
Ge2 Gd1 Y3 92.07(2) 3_665 2_655
Ge1 Gd1 Y3 143.13(2) 3_655 2_655
Ge2 Gd1 Y3 51.956(17) 1_655 2_655
Y2 Gd1 Y3 147.97(2) 4_565 2_655
Gd2 Gd1 Y3 147.97(2) 4_565 2_655
Ge1 Gd1 Gd3 54.57(2) 2_655 2_655
Ge2 Gd1 Gd3 54.01(2) 2_645 2_655
Ge1 Gd1 Gd3 135.42(3) 4_565 2_655
Ge2 Gd1 Gd3 92.07(2) 3_665 2_655
Ge1 Gd1 Gd3 143.13(2) 3_655 2_655
Ge2 Gd1 Gd3 51.956(17) 1_655 2_655
Y2 Gd1 Gd3 147.97(2) 4_565 2_655
Gd2 Gd1 Gd3 147.97(2) 4_565 2_655
Y3 Gd1 Gd3 0.0 2_655 2_655
Ge1 Gd1 Y3 148.15(3) 2_655 1_655
Ge2 Gd1 Y3 53.59(2) 2_645 1_655
Ge1 Gd1 Y3 115.80(2) 4_565 1_655
Ge2 Gd1 Y3 52.508(19) 3_665 1_655
Ge1 Gd1 Y3 52.662(19) 3_655 1_655
Ge2 Gd1 Y3 91.96(2) 1_655 1_655
Y2 Gd1 Y3 103.45(2) 4_565 1_655
Gd2 Gd1 Y3 103.45(2) 4_565 1_655
Y3 Gd1 Y3 98.585(17) 2_655 1_655
Gd3 Gd1 Y3 98.585(17) 2_655 1_655
Ge1 Gd1 Gd3 148.15(3) 2_655 1_655
Ge2 Gd1 Gd3 53.59(2) 2_645 1_655
Ge1 Gd1 Gd3 115.80(2) 4_565 1_655
Ge2 Gd1 Gd3 52.508(19) 3_665 1_655
Ge1 Gd1 Gd3 52.662(19) 3_655 1_655
Ge2 Gd1 Gd3 91.96(2) 1_655 1_655
Y2 Gd1 Gd3 103.45(2) 4_565 1_655
Gd2 Gd1 Gd3 103.45(2) 4_565 1_655
Y3 Gd1 Gd3 98.585(17) 2_655 1_655
Gd3 Gd1 Gd3 98.585(17) 2_655 1_655
Y3 Gd1 Gd3 0.0 1_655 1_655
Ge1 Gd2 Ge1 91.31(2) . 2_655
Ge1 Gd2 Ge2 145.54(3) . .
Ge1 Gd2 Ge2 95.71(3) 2_655 .
Ge1 Gd2 Ge1 120.65(4) . 4_566
Ge1 Gd2 Ge1 74.83(3) 2_655 4_566
Ge2 Gd2 Ge1 93.72(3) . 4_566
Ge1 Gd2 Ge2 91.50(3) . 2_545
Ge1 Gd2 Ge2 161.70(3) 2_655 2_545
Ge2 Gd2 Ge2 92.16(2) . 2_545
Ge1 Gd2 Ge2 88.21(3) 4_566 2_545
Ge1 Gd2 Ge2 90.67(3) . 3_565
Ge1 Gd2 Ge2 109.10(3) 2_655 3_565
Ge2 Gd2 Ge2 55.17(3) . 3_565
Ge1 Gd2 Ge2 148.62(3) 4_566 3_565
Ge2 Gd2 Ge2 88.95(3) 2_545 3_565
Ge1 Gd2 Y3 145.54(3) . 2
Ge1 Gd2 Y3 116.91(3) 2_655 2
Ge2 Gd2 Y3 55.76(2) . 2
Ge1 Gd2 Y3 55.97(2) 4_566 2
Ge2 Gd2 Y3 55.47(2) 2_545 2
Ge2 Gd2 Y3 97.54(3) 3_565 2
Ge1 Gd2 Gd3 145.54(3) . 2
Ge1 Gd2 Gd3 116.91(3) 2_655 2
Ge2 Gd2 Gd3 55.76(2) . 2
Ge1 Gd2 Gd3 55.97(2) 4_566 2
Ge2 Gd2 Gd3 55.47(2) 2_545 2
Ge2 Gd2 Gd3 97.54(3) 3_565 2
Y3 Gd2 Gd3 0.0 2 2
Ge1 Gd2 Gd3 55.91(2) . .
Ge1 Gd2 Gd3 139.18(3) 2_655 .
Ge2 Gd2 Gd3 99.96(3) . .
Ge1 Gd2 Gd3 140.44(3) 4_566 .
Ge2 Gd2 Gd3 54.57(2) 2_545 .
Ge2 Gd2 Gd3 54.51(2) 3_565 .
Y3 Gd2 Gd3 102.99(2) 2 .
Gd3 Gd2 Gd3 102.99(2) 2 .
Ge1 Gd2 Y1 57.23(2) . 4_566
Ge1 Gd2 Y1 59.09(2) 2_655 4_566
Ge2 Gd2 Y1 150.63(3) . 4_566
Ge1 Gd2 Y1 66.70(2) 4_566 4_566
Ge2 Gd2 Y1 108.10(3) 2_545 4_566
Ge2 Gd2 Y1 142.96(3) 3_565 4_566
Y3 Gd2 Y1 119.31(2) 2 4_566
Gd3 Gd2 Y1 119.31(2) 2 4_566
Gd3 Gd2 Y1 109.06(2) . 4_566
Ge1 Gd2 Gd1 57.23(2) . 4_566
Ge1 Gd2 Gd1 59.09(2) 2_655 4_566
Ge2 Gd2 Gd1 150.63(3) . 4_566
Ge1 Gd2 Gd1 66.70(2) 4_566 4_566
Ge2 Gd2 Gd1 108.10(3) 2_545 4_566
Ge2 Gd2 Gd1 142.96(3) 3_565 4_566
Y3 Gd2 Gd1 119.31(2) 2 4_566
Gd3 Gd2 Gd1 119.31(2) 2 4_566
Gd3 Gd2 Gd1 109.06(2) . 4_566
Y1 Gd2 Gd1 0.00(3) 4_566 4_566
Ge2 Gd3 Ge2 180.000(10) 3_565 1_545
Ge2 Gd3 Ge2 91.161(15) 3_565 4_565
Ge2 Gd3 Ge2 88.839(15) 1_545 4_565
Ge2 Gd3 Ge2 88.839(15) 3_565 2_545
Ge2 Gd3 Ge2 91.161(15) 1_545 2_545
Ge2 Gd3 Ge2 180.00(3) 4_565 2_545
Ge2 Gd3 Ge1 92.64(2) 3_565 3
Ge2 Gd3 Ge1 87.36(2) 1_545 3
Ge2 Gd3 Ge1 87.99(2) 4_565 3
Ge2 Gd3 Ge1 92.01(2) 2_545 3
Ge2 Gd3 Ge1 87.36(2) 3_565 .
Ge2 Gd3 Ge1 92.64(2) 1_545 .
Ge2 Gd3 Ge1 92.01(2) 4_565 .
Ge2 Gd3 Ge1 87.99(2) 2_545 .
Ge1 Gd3 Ge1 180.0 3 .
Ge2 Gd3 Y2 55.302(19) 3_565 4_565
Ge2 Gd3 Y2 124.698(19) 1_545 4_565
Ge2 Gd3 Y2 54.53(2) 4_565 4_565
Ge2 Gd3 Y2 125.47(2) 2_545 4_565
Ge1 Gd3 Y2 125.15(2) 3 4_565
Ge1 Gd3 Y2 54.85(2) . 4_565
Ge2 Gd3 Y2 124.698(19) 3_565 2_545
Ge2 Gd3 Y2 55.302(19) 1_545 2_545
Ge2 Gd3 Y2 125.47(2) 4_565 2_545
Ge2 Gd3 Y2 54.53(2) 2_545 2_545
Ge1 Gd3 Y2 54.85(2) 3 2_545
Ge1 Gd3 Y2 125.15(2) . 2_545
Y2 Gd3 Y2 180.00(3) 4_565 2_545
Ge2 Gd3 Gd2 55.302(19) 3_565 4_565
Ge2 Gd3 Gd2 124.698(19) 1_545 4_565
Ge2 Gd3 Gd2 54.53(2) 4_565 4_565
Ge2 Gd3 Gd2 125.47(2) 2_545 4_565
Ge1 Gd3 Gd2 125.15(2) 3 4_565
Ge1 Gd3 Gd2 54.85(2) . 4_565
Y2 Gd3 Gd2 0.00(3) 4_565 4_565
Y2 Gd3 Gd2 180.00(3) 2_545 4_565
Ge2 Gd3 Gd2 124.698(19) 3_565 2_545
Ge2 Gd3 Gd2 55.302(19) 1_545 2_545
Ge2 Gd3 Gd2 125.47(2) 4_565 2_545
Ge2 Gd3 Gd2 54.53(2) 2_545 2_545
Ge1 Gd3 Gd2 54.85(2) 3 2_545
Ge1 Gd3 Gd2 125.15(2) . 2_545
Y2 Gd3 Gd2 180.00(3) 4_565 2_545
Y2 Gd3 Gd2 0.00(3) 2_545 2_545
Gd2 Gd3 Gd2 180.00(3) 4_565 2_545
Ge2 Gd3 Gd2 54.53(2) 3_565 .
Ge2 Gd3 Gd2 125.47(2) 1_545 .
Ge2 Gd3 Gd2 125.616(19) 4_565 .
Ge2 Gd3 Gd2 54.384(19) 2_545 .
Ge1 Gd3 Gd2 128.782(19) 3 .
Ge1 Gd3 Gd2 51.218(19) . .
Y2 Gd3 Gd2 71.094(15) 4_565 .
Y2 Gd3 Gd2 108.906(15) 2_545 .
Gd2 Gd3 Gd2 71.094(15) 4_565 .
Gd2 Gd3 Gd2 108.906(15) 2_545 .
Gd2 Ge1 Y2 146.85(4) . 2_645
Gd2 Ge1 Gd2 146.85(4) . 2_645
Y2 Ge1 Gd2 0.00(4) 2_645 2_645
Gd2 Ge1 Y1 91.18(3) . 2_645
Y2 Ge1 Y1 97.64(3) 2_645 2_645
Gd2 Ge1 Y1 97.64(3) 2_645 2_645
Gd2 Ge1 Gd1 91.18(3) . 2_645
Y2 Ge1 Gd1 97.64(3) 2_645 2_645
Gd2 Ge1 Gd1 97.64(3) 2_645 2_645
Y1 Ge1 Gd1 0.00(3) 2_645 2_645
Gd2 Ge1 Y2 86.94(3) . 4_565
Y2 Ge1 Y2 105.17(3) 2_645 4_565
Gd2 Ge1 Y2 105.17(3) 2_645 4_565
Y1 Ge1 Y2 140.65(4) 2_645 4_565
Gd1 Ge1 Y2 140.65(4) 2_645 4_565
Gd2 Ge1 Gd2 86.94(3) . 4_565
Y2 Ge1 Gd2 105.17(3) 2_645 4_565
Gd2 Ge1 Gd2 105.17(3) 2_645 4_565
Y1 Ge1 Gd2 140.65(4) 2_645 4_565
Gd1 Ge1 Gd2 140.65(4) 2_645 4_565
Y2 Ge1 Gd2 0.00(4) 4_565 4_565
Gd2 Ge1 Gd3 72.87(2) . .
Y2 Ge1 Gd3 140.24(3) 2_645 .
Gd2 Ge1 Gd3 140.24(3) 2_645 .
Y1 Ge1 Gd3 72.73(2) 2_645 .
Gd1 Ge1 Gd3 72.73(2) 2_645 .
Y2 Ge1 Gd3 69.18(2) 4_565 .
Gd2 Ge1 Gd3 69.18(2) 4_565 .
Gd2 Ge1 Gd1 72.07(3) . 4_566
Y2 Ge1 Gd1 77.16(3) 2_645 4_566
Gd2 Ge1 Gd1 77.16(3) 2_645 4_566
Y1 Ge1 Gd1 83.95(3) 2_645 4_566
Gd1 Ge1 Gd1 83.95(3) 2_645 4_566
Y2 Ge1 Gd1 131.90(3) 4_565 4_566
Gd2 Ge1 Gd1 131.90(3) 4_565 4_566
Gd3 Ge1 Gd1 137.04(3) . 4_566
Gd2 Ge1 Y1 72.07(3) . 4_566
Y2 Ge1 Y1 77.16(3) 2_645 4_566
Gd2 Ge1 Y1 77.16(3) 2_645 4_566
Y1 Ge1 Y1 83.95(3) 2_645 4_566
Gd1 Ge1 Y1 83.95(3) 2_645 4_566
Y2 Ge1 Y1 131.90(3) 4_565 4_566
Gd2 Ge1 Y1 131.90(3) 4_565 4_566
Gd3 Ge1 Y1 137.04(3) . 4_566
Gd1 Ge1 Y1 0.000(18) 4_566 4_566
Gd2 Ge1 Gd1 143.07(4) . 3_655
Y2 Ge1 Gd1 70.08(3) 2_645 3_655
Gd2 Ge1 Gd1 70.08(3) 2_645 3_655
Y1 Ge1 Gd1 79.64(2) 2_645 3_655
Gd1 Ge1 Gd1 79.64(2) 2_645 3_655
Y2 Ge1 Gd1 78.64(3) 4_565 3_655
Gd2 Ge1 Gd1 78.64(3) 4_565 3_655
Gd3 Ge1 Gd1 70.24(2) . 3_655
Gd1 Ge1 Gd1 140.73(3) 4_566 3_655
Y1 Ge1 Gd1 140.73(3) 4_566 3_655
Gd2 Ge1 Y1 143.07(4) . 3_655
Y2 Ge1 Y1 70.08(3) 2_645 3_655
Gd2 Ge1 Y1 70.08(3) 2_645 3_655
Y1 Ge1 Y1 79.64(2) 2_645 3_655
Gd1 Ge1 Y1 79.64(2) 2_645 3_655
Y2 Ge1 Y1 78.64(3) 4_565 3_655
Gd2 Ge1 Y1 78.64(3) 4_565 3_655
Gd3 Ge1 Y1 70.24(2) . 3_655
Gd1 Ge1 Y1 140.73(3) 4_566 3_655
Y1 Ge1 Y1 140.73(3) 4_566 3_655
Gd1 Ge1 Y1 0.00(2) 3_655 3_655
Gd2 Ge1 Ge1 129.24(4) . 3_655
Y2 Ge1 Ge1 53.84(2) 2_645 3_655
Gd2 Ge1 Ge1 53.84(2) 2_645 3_655
Y1 Ge1 Ge1 138.97(4) 2_645 3_655
Gd1 Ge1 Ge1 138.97(4) 2_645 3_655
Y2 Ge1 Ge1 51.33(3) 4_565 3_655
Gd2 Ge1 Ge1 51.33(3) 4_565 3_655
Gd3 Ge1 Ge1 108.94(4) . 3_655
Gd1 Ge1 Ge1 112.26(4) 4_566 3_655
Y1 Ge1 Ge1 112.26(4) 4_566 3_655
Gd1 Ge1 Ge1 63.87(3) 3_655 3_655
Y1 Ge1 Ge1 63.87(3) 3_655 3_655
Gd2 Ge1 Gd1 85.26(3) . .
Y2 Ge1 Gd1 73.55(3) 2_645 .
Gd2 Ge1 Gd1 73.55(3) 2_645 .
Y1 Ge1 Gd1 155.43(3) 2_645 .
Gd1 Ge1 Gd1 155.43(3) 2_645 .
Y2 Ge1 Gd1 63.53(2) 4_565 .
Gd2 Ge1 Gd1 63.53(2) 4_565 .
Gd3 Ge1 Gd1 128.54(3) . .
Gd1 Ge1 Gd1 71.81(2) 4_566 .
Y1 Ge1 Gd1 71.81(2) 4_566 .
Gd1 Ge1 Gd1 116.87(3) 3_655 .
Y1 Ge1 Gd1 116.87(3) 3_655 .
Ge1 Ge1 Gd1 52.99(2) 3_655 .
Ge2 Ge2 Gd2 63.24(3) 3_565 .
Ge2 Ge2 Y1 136.91(5) 3_565 2_655
Gd2 Ge2 Y1 82.44(3) . 2_655
Ge2 Ge2 Gd1 136.91(5) 3_565 2_655
Gd2 Ge2 Gd1 82.44(3) . 2_655
Y1 Ge2 Gd1 0.00(3) 2_655 2_655
Ge2 Ge2 Y2 135.46(5) 3_565 2
Gd2 Ge2 Y2 140.74(3) . 2
Y1 Ge2 Y2 87.60(3) 2_655 2
Gd1 Ge2 Y2 87.60(3) 2_655 2
Ge2 Ge2 Gd2 135.46(5) 3_565 2
Gd2 Ge2 Gd2 140.74(3) . 2
Y1 Ge2 Gd2 87.60(3) 2_655 2
Gd1 Ge2 Gd2 87.60(3) 2_655 2
Y2 Ge2 Gd2 0.00(2) 2 2
Ge2 Ge2 Y3 118.19(4) 3_565 1_565
Gd2 Ge2 Y3 140.54(3) . 1_565
Y1 Ge2 Y3 72.56(2) 2_655 1_565
Gd1 Ge2 Y3 72.56(2) 2_655 1_565
Y2 Ge2 Y3 69.22(2) 2 1_565
Gd2 Ge2 Y3 69.22(2) 2 1_565
Ge2 Ge2 Gd3 118.19(4) 3_565 1_565
Gd2 Ge2 Gd3 140.54(3) . 1_565
Y1 Ge2 Gd3 72.56(2) 2_655 1_565
Gd1 Ge2 Gd3 72.56(2) 2_655 1_565
Y2 Ge2 Gd3 69.22(2) 2 1_565
Gd2 Ge2 Gd3 69.22(2) 2 1_565
Y3 Ge2 Gd3 0.0 1_565 1_565
Ge2 Ge2 Y3 113.73(4) 3_565 2
Gd2 Ge2 Y3 69.71(2) . 2
Y1 Ge2 Y3 73.40(2) 2_655 2
Gd1 Ge2 Y3 73.40(2) 2_655 2
Y2 Ge2 Y3 71.04(2) 2 2
Gd2 Ge2 Y3 71.04(2) 2 2
Y3 Ge2 Y3 127.85(3) 1_565 2
Gd3 Ge2 Y3 127.85(3) 1_565 2
Ge2 Ge2 Gd3 113.73(4) 3_565 2
Gd2 Ge2 Gd3 69.71(2) . 2
Y1 Ge2 Gd3 73.40(2) 2_655 2
Gd1 Ge2 Gd3 73.40(2) 2_655 2
Y2 Ge2 Gd3 71.04(2) 2 2
Gd2 Ge2 Gd3 71.04(2) 2 2
Y3 Ge2 Gd3 127.85(3) 1_565 2
Gd3 Ge2 Gd3 127.85(3) 1_565 2
Y3 Ge2 Gd3 0.0 2 2
Ge2 Ge2 Y2 61.59(3) 3_565 3_565
Gd2 Ge2 Y2 124.83(3) . 3_565
Y1 Ge2 Y2 143.23(3) 2_655 3_565
Gd1 Ge2 Y2 143.23(3) 2_655 3_565
Y2 Ge2 Y2 83.83(3) 2 3_565
Gd2 Ge2 Y2 83.83(3) 2 3_565
Y3 Ge2 Y2 70.96(2) 1_565 3_565
Gd3 Ge2 Y2 70.96(2) 1_565 3_565
Y3 Ge2 Y2 135.37(3) 2 3_565
Gd3 Ge2 Y2 135.37(3) 2 3_565

loop_
_geom_bond_atom_site_label_1
_geom_bond_atom_site_label_2
_geom_bond_distance
_geom_bond_site_symmetry_2
Gd1 Ge1 2.9670(10) 2_655
Gd1 Ge2 2.9989(10) 2_645
Gd1 Ge1 3.1084(10) 4_565
Gd1 Ge2 3.1782(11) 3_665
Gd1 Ge1 3.2097(11) 3_655
Gd1 Ge2 3.3186(11) 1_655
Gd1 Y2 3.5172(10) 4_565
Gd1 Gd2 3.5172(10) 4_565
Gd1 Y3 3.5621(7) 2_655
Gd1 Gd3 3.5621(7) 2_655
Gd1 Y3 3.5981(7) 1_655
Gd1 Gd3 3.5981(7) 1_655
Gd2 Ge1 2.8611(11) .
Gd2 Ge1 2.9004(11) 2_655
Gd2 Ge2 2.9770(11) .
Gd2 Ge1 2.9992(11) 4_566
Gd2 Ge2 3.0148(11) 2_545
Gd2 Ge2 3.0220(11) 3_565
Gd2 Y3 3.4285(7) 2
Gd2 Gd3 3.4285(7) 2
Gd2 Gd3 3.5074(8) .
Gd2 Y1 3.5172(10) 4_566
Gd2 Gd1 3.5172(10) 4_566
Gd3 Ge2 3.0211(9) 3_565
Gd3 Ge2 3.0211(9) 1_545
Gd3 Ge2 3.0219(9) 4_565
Gd3 Ge2 3.0219(9) 2_545
Gd3 Ge1 3.0396(9) 3
Gd3 Ge1 3.0396(9) .
Gd3 Y2 3.4285(7) 4_565
Gd3 Y2 3.4285(7) 2_545
Gd3 Gd2 3.4285(7) 4_565
Gd3 Gd2 3.4285(7) 2_545
Ge1 Y2 2.9004(11) 2_645
Ge1 Gd2 2.9004(11) 2_645
Ge1 Y1 2.9670(10) 2_645
Ge1 Gd1 2.9670(10) 2_645
Ge1 Y2 2.9992(11) 4_565
Ge1 Gd2 2.9992(11) 4_565
Ge1 Gd1 3.1084(10) 4_566
Ge1 Y1 3.1084(10) 4_566
Ge1 Gd1 3.2097(11) 3_655
Ge1 Y1 3.2097(11) 3_655
Ge1 Ge1 3.5855(16) 3_655
Ge2 Ge2 2.7782(17) 3_565
Ge2 Y1 2.9989(10) 2_655
Ge2 Gd1 2.9989(10) 2_655
Ge2 Y2 3.0148(11) 2
Ge2 Gd2 3.0148(11) 2
Ge2 Y3 3.0211(9) 1_565
Ge2 Gd3 3.0211(9) 1_565
Ge2 Y3 3.0219(9) 2
Ge2 Gd3 3.0219(9) 2
Ge2 Y2 3.0220(11) 3_565
